data_8102455
loop_
_publ_author_name
'Taohai Li'
'Zhaowei Yan'
'Huifang Zeng'
'Feng Li'

_publ_section_title
;
 Crystal structure of
 monoaqua-bis((m-homophthalato-O,O',O'')-(1,10-phenanthroline)cobalt(II)),
 Co(H2O)(C12H8N2)(C9H6O4)
;
_journal_issue 3
_journal_name_full 'Zeitschrift f\"ur Kristallographie - New Crystal Structures'
_journal_page_first 411
_journal_volume 224
_journal_year 2009
_chemical_formula_moiety 'C42 H32 Co2 N4 O10'
_chemical_formula_sum 'C42 H32 Co2 N4 O10'
_chemical_formula_weight 870.58
_chemical_name_systematic
; 
bis((\m-homophthalato-O,O',O'')-aqua-(1,10-phenanthroline)-cobalt(ii))
;
_space_group_IT_number 14
_symmetry_cell_setting monoclinic
_symmetry_space_group_name_Hall '-P 2ybc'
_symmetry_space_group_name_H-M 'P 1 21/c 1'
_atom_sites_solution_hydrogens geom
_atom_sites_solution_primary direct
_atom_sites_solution_secondary difmap
_audit_creation_method SHELXL-97
_audit_update_record
;
2009-04-16 # Formatted by publCIF
;
_cell_angle_alpha 90.00
_cell_angle_beta 123.070(4)
_cell_angle_gamma 90.00
_cell_formula_units_Z 2
_cell_length_a 8.8186(6)
_cell_length_b 19.1991(11)
_cell_length_c 13.0989(8)
_cell_measurement_reflns_used 4540
_cell_measurement_temperature 173(2)
_cell_measurement_theta_max 27.4835
_cell_measurement_theta_min 3.1582
_cell_volume 1858.5(2)
_computing_cell_refinement 'CrystalClear (Rigaku Corp., 2001)'
_computing_data_collection 'CrystalClear (Rigaku Corp., 2001)'
_computing_data_reduction 'CrystalClear (Rigaku Corp., 2001)'
_computing_molecular_graphics 'SHELXL-97 (Sheldrick, 1997)'
_computing_publication_material 'SHELXL-97 (Sheldrick, 1997)'
_computing_structure_refinement 'SHELXL-97 (Sheldrick, 1997)'
_computing_structure_solution 'SHELXS-97 (Sheldrick, 1990)'
_diffrn_ambient_temperature 173(2)
_diffrn_detector_area_resol_mean 14.6306
_diffrn_measured_fraction_theta_full 0.997
_diffrn_measured_fraction_theta_max 0.997
_diffrn_measurement_method CCD_Profile_fitting
_diffrn_radiation_monochromator graphite
_diffrn_radiation_source 'fine-focus sealed tube'
_diffrn_radiation_type MoK\a
_diffrn_radiation_wavelength 0.71073
_diffrn_reflns_av_R_equivalents 0.0211
_diffrn_reflns_av_sigmaI/netI 0.0204
_diffrn_reflns_limit_h_max 11
_diffrn_reflns_limit_h_min -11
_diffrn_reflns_limit_k_max 24
_diffrn_reflns_limit_k_min -24
_diffrn_reflns_limit_l_max 17
_diffrn_reflns_limit_l_min -15
_diffrn_reflns_number 14190
_diffrn_reflns_theta_full 27.48
_diffrn_reflns_theta_max 27.48
_diffrn_reflns_theta_min 3.16
_diffrn_standards_decay_% 0
_diffrn_standards_interval_count none
_diffrn_standards_interval_time none
_diffrn_standards_number none
_exptl_absorpt_coefficient_mu 0.961
_exptl_absorpt_correction_T_max 0.767
_exptl_absorpt_correction_T_min 0.653
_exptl_absorpt_correction_type multi-scan
_exptl_absorpt_process_details Multi-scan
_exptl_crystal_colour Red
_exptl_crystal_density_diffrn 1.556
_exptl_crystal_density_method 'not measured'
_exptl_crystal_description Prism
_exptl_crystal_F_000 892
_exptl_crystal_size_max 0.4500
_exptl_crystal_size_mid 0.4000
_exptl_crystal_size_min 0.2800
_refine_diff_density_max 0.384
_refine_diff_density_min -0.287
_refine_diff_density_rms 0.047
_refine_ls_extinction_method none
_refine_ls_goodness_of_fit_ref 1.069
_refine_ls_hydrogen_treatment constr
_refine_ls_matrix_type full
_refine_ls_number_parameters 262
_refine_ls_number_reflns 4251
_refine_ls_number_restraints 0
_refine_ls_restrained_S_all 1.069
_refine_ls_R_factor_all 0.0425
_refine_ls_R_factor_gt 0.0371
_refine_ls_shift/su_max 0.001
_refine_ls_shift/su_mean 0.000
_refine_ls_structure_factor_coef Fsqd
_refine_ls_weighting_details 'calc w=1/[\s^2^(Fo^2^)+(0.0430P)^2^+0.7214P] where P=(Fo^2^+2Fc^2^)/3'
_refine_ls_weighting_scheme calc
_refine_ls_wR_factor_gt 0.0879
_refine_ls_wR_factor_ref 0.0915
_reflns_number_gt 3829
_reflns_number_total 4251
_reflns_threshold_expression >2sigma(I)
_cod_data_source_file 1267-2633.cff
_cod_data_source_block a
_cod_depositor_comments
;
The following automatic conversions were performed:
'_exptl_absorpt_correction_type' value 'Multi-scan' changed to
'multi-scan' according to
'/home/saulius/struct/CIF-dictionaries/cif_core.dic' dictionary named
'cif_core.dic' version 2.4.1 from 2010-06-29.

Automatic conversion script
Id: cif_fix_enum 1555 2011-01-17 13:19:09Z saulius 
;
_cod_original_sg_symbol_Hall -P2ybc
_cod_original_sg_symbol_H-M P21/c
_cod_database_code 8102455

loop_
_symmetry_equiv_pos_as_xyz
'x, y, z'
'-x, y+1/2, -z+1/2'
'-x, -y, -z'
'x, -y-1/2, z-1/2'

loop_
_atom_site_label
_atom_site_type_symbol
_atom_site_fract_x
_atom_site_fract_y
_atom_site_fract_z
_atom_site_U_iso_or_equiv
_atom_site_adp_type
_atom_site_occupancy
_atom_site_symmetry_multiplicity
_atom_site_calc_flag
_atom_site_refinement_flags
_atom_site_disorder_assembly
_atom_site_disorder_group
Co1 Co 0.05946(3) 0.455056(13) 0.32411(2) 0.03351(9) Uani 1 1 d . . .
O1 O 0.23195(18) 0.37255(8) 0.39597(13) 0.0428(3) Uani 1 1 d . . .
N1 N -0.0276(2) 0.42536(9) 0.14582(14) 0.0364(3) Uani 1 1 d . . .
C1 C 0.2770(3) 0.33899(9) 0.49178(17) 0.0347(4) Uani 1 1 d . . .
O2 O 0.1712(2) 0.32612(9) 0.52491(15) 0.0523(4) Uani 1 1 d . . .
N2 N -0.1466(2) 0.53058(9) 0.21759(15) 0.0379(4) Uani 1 1 d . . .
C2 C 0.4681(3) 0.31115(9) 0.56856(17) 0.0329(4) Uani 1 1 d . . .
O3 O 0.80511(19) 0.48155(7) 0.50624(13) 0.0423(3) Uani 1 1 d . . .
C3 C 0.5014(3) 0.26118(10) 0.65603(19) 0.0434(5) Uani 1 1 d . . .
H3 H 0.4057 0.2475 0.6649 0.052 Uiso 1 1 calc R . .
O4 O 0.7358(2) 0.46980(7) 0.64148(13) 0.0424(3) Uani 1 1 d . . .
C4 C 0.6693(3) 0.23124(11) 0.7296(2) 0.0522(6) Uani 1 1 d . . .
H4 H 0.6896 0.1983 0.7900 0.063 Uiso 1 1 calc R . .
C5 C 0.8074(3) 0.24915(12) 0.7153(2) 0.0566(6) Uani 1 1 d . . .
H5 H 0.9225 0.2275 0.7638 0.068 Uiso 1 1 calc R . .
C6 C 0.7777(3) 0.29862(12) 0.6303(2) 0.0509(5) Uani 1 1 d . . .
H6 H 0.8742 0.3107 0.6213 0.061 Uiso 1 1 calc R . .
C7 C 0.6101(3) 0.33177(10) 0.55657(17) 0.0362(4) Uani 1 1 d . . .
C8 C 0.6000(3) 0.38935(11) 0.47415(18) 0.0417(4) Uani 1 1 d . . .
H8A H 0.6369 0.3706 0.4204 0.050 Uiso 1 1 calc R . .
H8B H 0.4733 0.4056 0.4218 0.050 Uiso 1 1 calc R . .
C9 C 0.7199(2) 0.45035(9) 0.54516(17) 0.0329(4) Uani 1 1 d . . .
C10 C 0.0331(3) 0.37260(11) 0.1121(2) 0.0445(5) Uani 1 1 d . . .
H10 H 0.1246 0.3434 0.1732 0.053 Uiso 1 1 calc R . .
C11 C -0.0325(3) 0.35845(12) -0.0098(2) 0.0524(5) Uani 1 1 d . . .
H11 H 0.0137 0.3201 -0.0306 0.063 Uiso 1 1 calc R . .
C12 C -0.1635(3) 0.40009(12) -0.0991(2) 0.0493(5) Uani 1 1 d . . .
H12 H -0.2088 0.3909 -0.1822 0.059 Uiso 1 1 calc R . .
C13 C -0.2308(3) 0.45656(11) -0.06712(19) 0.0404(4) Uani 1 1 d . . .
C14 C -0.3704(3) 0.50229(12) -0.15381(19) 0.0486(5) Uani 1 1 d . . .
H14 H -0.4201 0.4958 -0.2383 0.058 Uiso 1 1 calc R . .
C15 C -0.4322(3) 0.55445(12) -0.1172(2) 0.0492(5) Uani 1 1 d . . .
H15 H -0.5266 0.5835 -0.1767 0.059 Uiso 1 1 calc R . .
C16 C -0.3595(3) 0.56725(11) 0.00880(19) 0.0405(4) Uani 1 1 d . . .
C17 C -0.4162(3) 0.62124(12) 0.0533(2) 0.0502(5) Uani 1 1 d . . .
H17 H -0.5083 0.6525 -0.0018 0.060 Uiso 1 1 calc R . .
C18 C -0.3388(3) 0.62852(12) 0.1756(2) 0.0540(6) Uani 1 1 d . . .
H18 H -0.3757 0.6651 0.2063 0.065 Uiso 1 1 calc R . .
H1WA H -0.0286 0.3818 0.4255 0.065 Uiso 1 1 d R . .
H1WB H -0.1357 0.4379 0.4167 0.065 Uiso 1 1 d R . .
C19 C -0.2050(3) 0.58189(12) 0.2553(2) 0.0480(5) Uani 1 1 d . . .
H19 H -0.1535 0.5871 0.3402 0.058 Uiso 1 1 calc R . .
C20 C -0.1585(2) 0.46652(10) 0.05667(17) 0.0331(4) Uani 1 1 d . . .
C21 C -0.2223(2) 0.52333(10) 0.09656(17) 0.0344(4) Uani 1 1 d . . .
O1W O -0.10444(18) 0.40843(7) 0.37243(13) 0.0400(3) Uani 1 1 d . . .

loop_
_atom_site_aniso_label
_atom_site_aniso_U_11
_atom_site_aniso_U_22
_atom_site_aniso_U_33
_atom_site_aniso_U_23
_atom_site_aniso_U_13
_atom_site_aniso_U_12
Co1 0.03150(15) 0.03942(16) 0.02743(14) 0.00053(10) 0.01466(12) 0.00168(10)
O1 0.0401(7) 0.0524(8) 0.0379(8) 0.0105(6) 0.0225(6) 0.0123(6)
N1 0.0347(8) 0.0425(9) 0.0300(8) -0.0013(7) 0.0164(7) 0.0008(7)
C1 0.0399(10) 0.0303(9) 0.0331(9) -0.0029(7) 0.0194(8) 0.0006(7)
O2 0.0487(9) 0.0605(9) 0.0579(10) 0.0155(8) 0.0356(8) 0.0067(7)
N2 0.0328(8) 0.0452(9) 0.0321(8) -0.0025(7) 0.0154(7) 0.0024(7)
C2 0.0395(10) 0.0256(8) 0.0302(9) -0.0024(7) 0.0168(8) 0.0013(7)
O3 0.0441(8) 0.0479(8) 0.0438(8) -0.0074(6) 0.0297(7) -0.0102(6)
C3 0.0551(13) 0.0324(10) 0.0415(11) 0.0046(8) 0.0255(10) 0.0016(8)
O4 0.0501(8) 0.0477(8) 0.0331(7) -0.0024(6) 0.0252(7) -0.0039(6)
C4 0.0664(15) 0.0322(10) 0.0438(12) 0.0089(9) 0.0210(12) 0.0092(10)
C5 0.0499(13) 0.0447(12) 0.0517(14) 0.0028(10) 0.0126(11) 0.0160(10)
C6 0.0387(11) 0.0546(13) 0.0519(13) -0.0006(10) 0.0198(10) 0.0046(9)
C7 0.0374(10) 0.0355(9) 0.0310(9) -0.0034(7) 0.0157(8) 0.0006(7)
C8 0.0383(10) 0.0529(12) 0.0319(10) -0.0020(9) 0.0178(9) -0.0106(9)
C9 0.0263(9) 0.0387(10) 0.0313(9) 0.0050(7) 0.0141(8) 0.0055(7)
C10 0.0460(11) 0.0469(11) 0.0404(11) -0.0009(9) 0.0233(10) 0.0057(9)
C11 0.0631(14) 0.0533(13) 0.0462(12) -0.0096(10) 0.0333(12) 0.0015(11)
C12 0.0592(13) 0.0590(13) 0.0332(10) -0.0081(9) 0.0274(11) -0.0064(11)
C13 0.0410(11) 0.0477(11) 0.0318(10) -0.0011(8) 0.0194(9) -0.0085(8)
C14 0.0511(12) 0.0600(14) 0.0272(10) 0.0064(9) 0.0165(9) -0.0009(10)
C15 0.0446(12) 0.0582(13) 0.0351(11) 0.0156(9) 0.0155(10) 0.0056(10)
C16 0.0345(10) 0.0452(11) 0.0376(10) 0.0073(9) 0.0169(9) 0.0000(8)
C17 0.0467(12) 0.0481(12) 0.0542(13) 0.0125(10) 0.0264(11) 0.0114(9)
C18 0.0563(14) 0.0514(13) 0.0554(14) 0.0004(11) 0.0311(12) 0.0139(10)
C19 0.0464(12) 0.0560(13) 0.0396(11) -0.0063(10) 0.0222(10) 0.0057(10)
C20 0.0289(9) 0.0401(10) 0.0293(9) 0.0029(7) 0.0153(8) -0.0033(7)
C21 0.0295(9) 0.0411(10) 0.0307(9) 0.0013(8) 0.0152(8) -0.0034(7)
O1W 0.0352(7) 0.0443(7) 0.0423(8) -0.0076(6) 0.0222(6) -0.0050(6)

loop_
_atom_type_symbol
_atom_type_description
_atom_type_scat_dispersion_real
_atom_type_scat_dispersion_imag
_atom_type_scat_source
C C 0.0033 0.0016 'International Tables Vol C Tables 4.2.6.8 and 6.1.1.4'
H H 0.0000 0.0000 'International Tables Vol C Tables 4.2.6.8 and 6.1.1.4'
Co Co 0.3494 0.9721 'International Tables Vol C Tables 4.2.6.8 and 6.1.1.4'
N N 0.0061 0.0033 'International Tables Vol C Tables 4.2.6.8 and 6.1.1.4'
O O 0.0106 0.0060 'International Tables Vol C Tables 4.2.6.8 and 6.1.1.4'

loop_
_geom_angle_atom_site_label_1
_geom_angle_atom_site_label_2
_geom_angle_atom_site_label_3
_geom_angle
_geom_angle_site_symmetry_1
_geom_angle_site_symmetry_3
_geom_angle_publ_flag
O1 Co1 O1W 89.56(6) . . ?
O1 Co1 N1 91.74(6) . . ?
O1W Co1 N1 109.27(6) . . ?
O1 Co1 N2 169.21(6) . . ?
O1W Co1 N2 90.36(6) . . ?
N1 Co1 N2 78.11(6) . . ?
O1 Co1 O4 95.43(6) . 3_666 ?
O1W Co1 O4 150.35(5) . 3_666 ?
N1 Co1 O4 99.79(6) . 3_666 ?
N2 Co1 O4 89.95(6) . 3_666 ?
O1 Co1 O3 96.05(6) . 3_666 ?
O1W Co1 O3 90.86(5) . 3_666 ?
N1 Co1 O3 158.49(6) . 3_666 ?
N2 Co1 O3 94.74(6) . 3_666 ?
O4 Co1 O3 59.58(5) 3_666 3_666 ?
C1 O1 Co1 127.23(12) . . ?
C10 N1 C20 117.67(17) . . ?
C10 N1 Co1 127.43(14) . . ?
C20 N1 Co1 114.89(12) . . ?
O2 C1 O1 123.71(18) . . ?
O2 C1 C2 118.12(17) . . ?
O1 C1 C2 118.15(17) . . ?
C19 N2 C21 118.04(18) . . ?
C19 N2 Co1 128.67(15) . . ?
C21 N2 Co1 113.30(13) . . ?
C3 C2 C7 119.03(18) . . ?
C3 C2 C1 116.56(18) . . ?
C7 C2 C1 124.41(17) . . ?
C9 O3 Co1 88.26(11) . 3_666 ?
C4 C3 C2 121.7(2) . . ?
C4 C3 H3 119.2 . . ?
C2 C3 H3 119.2 . . ?
C9 O4 Co1 91.78(11) . 3_666 ?
C5 C4 C3 119.7(2) . . ?
C5 C4 H4 120.2 . . ?
C3 C4 H4 120.2 . . ?
C4 C5 C6 119.5(2) . . ?
C4 C5 H5 120.3 . . ?
C6 C5 H5 120.3 . . ?
C5 C6 C7 122.3(2) . . ?
C5 C6 H6 118.9 . . ?
C7 C6 H6 118.9 . . ?
C2 C7 C6 117.73(19) . . ?
C2 C7 C8 125.33(17) . . ?
C6 C7 C8 116.88(19) . . ?
C9 C8 C7 112.22(16) . . ?
C9 C8 H8A 109.2 . . ?
C7 C8 H8A 109.2 . . ?
C9 C8 H8B 109.2 . . ?
C7 C8 H8B 109.2 . . ?
H8A C8 H8B 107.9 . . ?
O4 C9 O3 120.10(18) . . ?
O4 C9 C8 120.64(17) . . ?
O3 C9 C8 119.25(17) . . ?
N1 C10 C11 122.6(2) . . ?
N1 C10 H10 118.7 . . ?
C11 C10 H10 118.7 . . ?
C12 C11 C10 119.6(2) . . ?
C12 C11 H11 120.2 . . ?
C10 C11 H11 120.2 . . ?
C11 C12 C13 119.6(2) . . ?
C11 C12 H12 120.2 . . ?
C13 C12 H12 120.2 . . ?
C20 C13 C12 116.91(19) . . ?
C20 C13 C14 119.22(19) . . ?
C12 C13 C14 123.9(2) . . ?
C15 C14 C13 120.9(2) . . ?
C15 C14 H14 119.6 . . ?
C13 C14 H14 119.6 . . ?
C14 C15 C16 121.7(2) . . ?
C14 C15 H15 119.1 . . ?
C16 C15 H15 119.1 . . ?
C21 C16 C17 116.39(19) . . ?
C21 C16 C15 119.0(2) . . ?
C17 C16 C15 124.6(2) . . ?
C18 C17 C16 119.9(2) . . ?
C18 C17 H17 120.0 . . ?
C16 C17 H17 120.0 . . ?
C17 C18 C19 119.4(2) . . ?
C17 C18 H18 120.3 . . ?
C19 C18 H18 120.3 . . ?
N2 C19 C18 122.8(2) . . ?
N2 C19 H19 118.6 . . ?
C18 C19 H19 118.6 . . ?
N1 C20 C13 123.66(18) . . ?
N1 C20 C21 116.27(17) . . ?
C13 C20 C21 120.08(17) . . ?
N2 C21 C16 123.47(18) . . ?
N2 C21 C20 117.41(17) . . ?
C16 C21 C20 119.12(18) . . ?
Co1 O1W H1WA 98.3 . . ?
Co1 O1W H1WB 114.3 . . ?
H1WA O1W H1WB 103.0 . . ?

loop_
_geom_bond_atom_site_label_1
_geom_bond_atom_site_label_2
_geom_bond_distance
_geom_bond_site_symmetry_2
_geom_bond_publ_flag
Co1 O1 2.0363(14) . ?
Co1 O1W 2.0712(14) . ?
Co1 N1 2.1006(16) . ?
Co1 N2 2.1410(16) . ?
Co1 O4 2.1579(15) 3_666 ?
Co1 O3 2.2247(14) 3_666 ?
O1 C1 1.266(2) . ?
N1 C10 1.329(3) . ?
N1 C20 1.360(2) . ?
C1 O2 1.249(2) . ?
C1 C2 1.513(3) . ?
N2 C19 1.326(3) . ?
N2 C21 1.350(2) . ?
C2 C3 1.397(3) . ?
C2 C7 1.401(3) . ?
O3 C9 1.266(2) . ?
O3 Co1 2.2247(14) 3_666 ?
C3 C4 1.377(3) . ?
C3 H3 0.9500 . ?
O4 C9 1.248(2) . ?
O4 Co1 2.1579(15) 3_666 ?
C4 C5 1.373(4) . ?
C4 H4 0.9500 . ?
C5 C6 1.376(3) . ?
C5 H5 0.9500 . ?
C6 C7 1.402(3) . ?
C6 H6 0.9500 . ?
C7 C8 1.514(3) . ?
C8 C9 1.510(3) . ?
C8 H8A 0.9900 . ?
C8 H8B 0.9900 . ?
C10 C11 1.396(3) . ?
C10 H10 0.9500 . ?
C11 C12 1.366(3) . ?
C11 H11 0.9500 . ?
C12 C13 1.405(3) . ?
C12 H12 0.9500 . ?
C13 C20 1.394(3) . ?
C13 C14 1.432(3) . ?
C14 C15 1.347(3) . ?
C14 H14 0.9500 . ?
C15 C16 1.428(3) . ?
C15 H15 0.9500 . ?
C16 C21 1.407(3) . ?
C16 C17 1.408(3) . ?
C17 C18 1.364(3) . ?
C17 H17 0.9500 . ?
C18 C19 1.392(3) . ?
C18 H18 0.9500 . ?
C19 H19 0.9500 . ?
C20 C21 1.449(3) . ?
O1W H1WA 0.8272 . ?
O1W H1WB 0.9527 . ?

loop_
_geom_hbond_atom_site_label_D
_geom_hbond_atom_site_label_H
_geom_hbond_atom_site_label_A
_geom_hbond_distance_DH
_geom_hbond_distance_HA
_geom_hbond_distance_DA
_geom_hbond_angle_DHA
_geom_hbond_site_symmetry_A
O1W H1WA O2 0.83 1.85 2.664(2) 165.7 .
O1W H1WB O3 0.95 1.74 2.6842(19) 172.3 1_455

loop_
_geom_torsion_atom_site_label_1
_geom_torsion_atom_site_label_2
_geom_torsion_atom_site_label_3
_geom_torsion_atom_site_label_4
_geom_torsion
_geom_torsion_site_symmetry_1
_geom_torsion_site_symmetry_2
_geom_torsion_site_symmetry_3
_geom_torsion_site_symmetry_4
_geom_torsion_publ_flag
O1W Co1 O1 C1 -38.35(17) . . . . ?
N1 Co1 O1 C1 -147.62(17) . . . . ?
N2 Co1 O1 C1 -128.0(3) . . . . ?
O4 Co1 O1 C1 112.37(16) 3_666 . . . ?
O3 Co1 O1 C1 52.46(17) 3_666 . . . ?
O1 Co1 N1 C10 -3.41(18) . . . . ?
O1W Co1 N1 C10 -93.55(18) . . . . ?
N2 Co1 N1 C10 -179.72(18) . . . . ?
O4 Co1 N1 C10 92.41(18) 3_666 . . . ?
O3 Co1 N1 C10 108.0(2) 3_666 . . . ?
O1 Co1 N1 C20 177.98(13) . . . . ?
O1W Co1 N1 C20 87.83(13) . . . . ?
N2 Co1 N1 C20 1.66(13) . . . . ?
O4 Co1 N1 C20 -86.20(13) 3_666 . . . ?
O3 Co1 N1 C20 -70.6(2) 3_666 . . . ?
Co1 O1 C1 O2 36.5(3) . . . . ?
Co1 O1 C1 C2 -145.29(13) . . . . ?
O1 Co1 N2 C19 159.0(3) . . . . ?
O1W Co1 N2 C19 69.42(19) . . . . ?
N1 Co1 N2 C19 179.0(2) . . . . ?
O4 Co1 N2 C19 -80.93(19) 3_666 . . . ?
O3 Co1 N2 C19 -21.47(19) 3_666 . . . ?
O1 Co1 N2 C21 -21.6(4) . . . . ?
O1W Co1 N2 C21 -111.15(13) . . . . ?
N1 Co1 N2 C21 -1.53(13) . . . . ?
O4 Co1 N2 C21 98.49(13) 3_666 . . . ?
O3 Co1 N2 C21 157.96(13) 3_666 . . . ?
O2 C1 C2 C3 13.0(3) . . . . ?
O1 C1 C2 C3 -165.33(18) . . . . ?
O2 C1 C2 C7 -167.53(18) . . . . ?
O1 C1 C2 C7 14.2(3) . . . . ?
C7 C2 C3 C4 -0.7(3) . . . . ?
C1 C2 C3 C4 178.81(18) . . . . ?
C2 C3 C4 C5 -1.8(3) . . . . ?
C3 C4 C5 C6 2.2(4) . . . . ?
C4 C5 C6 C7 -0.2(4) . . . . ?
C3 C2 C7 C6 2.7(3) . . . . ?
C1 C2 C7 C6 -176.82(18) . . . . ?
C3 C2 C7 C8 -174.51(18) . . . . ?
C1 C2 C7 C8 6.0(3) . . . . ?
C5 C6 C7 C2 -2.3(3) . . . . ?
C5 C6 C7 C8 175.1(2) . . . . ?
C2 C7 C8 C9 113.3(2) . . . . ?
C6 C7 C8 C9 -63.9(2) . . . . ?
Co1 O4 C9 O3 -5.30(18) 3_666 . . . ?
Co1 O4 C9 C8 174.36(15) 3_666 . . . ?
Co1 O3 C9 O4 5.14(17) 3_666 . . . ?
Co1 O3 C9 C8 -174.53(15) 3_666 . . . ?
C7 C8 C9 O4 -38.2(3) . . . . ?
C7 C8 C9 O3 141.45(18) . . . . ?
C20 N1 C10 C11 -0.1(3) . . . . ?
Co1 N1 C10 C11 -178.63(16) . . . . ?
N1 C10 C11 C12 0.3(4) . . . . ?
C10 C11 C12 C13 -0.1(3) . . . . ?
C11 C12 C13 C20 -0.3(3) . . . . ?
C11 C12 C13 C14 -178.7(2) . . . . ?
C20 C13 C14 C15 -0.1(3) . . . . ?
C12 C13 C14 C15 178.3(2) . . . . ?
C13 C14 C15 C16 1.3(4) . . . . ?
C14 C15 C16 C21 -1.3(3) . . . . ?
C14 C15 C16 C17 179.2(2) . . . . ?
C21 C16 C17 C18 -0.1(3) . . . . ?
C15 C16 C17 C18 179.4(2) . . . . ?
C16 C17 C18 C19 -0.5(4) . . . . ?
C21 N2 C19 C18 -0.7(3) . . . . ?
Co1 N2 C19 C18 178.72(17) . . . . ?
C17 C18 C19 N2 1.0(4) . . . . ?
C10 N1 C20 C13 -0.4(3) . . . . ?
Co1 N1 C20 C13 178.35(14) . . . . ?
C10 N1 C20 C21 179.68(17) . . . . ?
Co1 N1 C20 C21 -1.6(2) . . . . ?
C12 C13 C20 N1 0.6(3) . . . . ?
C14 C13 C20 N1 179.05(18) . . . . ?
C12 C13 C20 C21 -179.50(18) . . . . ?
C14 C13 C20 C21 -1.0(3) . . . . ?
C19 N2 C21 C16 0.0(3) . . . . ?
Co1 N2 C21 C16 -179.54(15) . . . . ?
C19 N2 C21 C20 -179.30(18) . . . . ?
Co1 N2 C21 C20 1.2(2) . . . . ?
C17 C16 C21 N2 0.4(3) . . . . ?
C15 C16 C21 N2 -179.12(19) . . . . ?
C17 C16 C21 C20 179.68(18) . . . . ?
C15 C16 C21 C20 0.1(3) . . . . ?
N1 C20 C21 N2 0.2(2) . . . . ?
C13 C20 C21 N2 -179.70(17) . . . . ?
N1 C20 C21 C16 -179.07(17) . . . . ?
C13 C20 C21 C16 1.0(3) . . . . ?
